data_2312673
loop_
_publ_author_name
'Steinke, Tim'
'Engelage, Elric'
'Huber, Stefan M.'

_publ_section_title
;
 Chalcogen bonding in the solid-state structures of
 1,3-bis(benzimidazoliumyl)benzene-based chalcogen-bonding donors.
;
_journal_coeditor_code QW3003
_journal_issue 'Pt 2'
_journal_name_full 'Acta crystallographica. Section C, Structural chemistry'
_journal_page_first 26
_journal_page_last 35
_journal_paper_doi 10.1107/S2053229622011536
_journal_volume 79
_journal_year 2023
_chemical_formula_iupac 'C24 H24 N4 S2 2+, 2C F3 O3 S -'
_chemical_formula_moiety 'C24 H24 N4 S2 2+, 2(C F3 O3 S -)'
_chemical_formula_sum 'C26 H24 F6 N4 O6 S4'
_chemical_formula_weight 730.73
_chemical_name_systematic
'3,3'-Bis(methylsulfanyl)-1,1'-(1,3-phenylene)bis(1<i>H</i>-1,3-benzodiazol-3-ium) bis(trifluoromethanesulfonate)'
_space_group_crystal_system monoclinic
_space_group_IT_number 14
_space_group_name_Hall '-P 2ybc'
_space_group_name_H-M_alt 'P 1 21/c 1'
_atom_sites_solution_hydrogens geom
_audit_creation_method SHELXL-2017/1
_cell_angle_alpha 90
_cell_angle_beta 99.329(2)
_cell_angle_gamma 90
_cell_formula_units_Z 4
_cell_length_a 7.7776(2)
_cell_length_b 22.5823(6)
_cell_length_c 18.2338(5)
_cell_measurement_reflns_used 5564
_cell_measurement_temperature 170(2)
_cell_measurement_theta_max 66.5
_cell_measurement_theta_min 3.1
_cell_volume 3160.16(15)
_computing_cell_refinement
;
CrysAlis PRO (Rigaku OD, 2018)
;
_computing_data_collection
;
CrysAlis PRO (Rigaku OD, 2018)
;
_computing_data_reduction
;
CrysAlis PRO (Rigaku OD, 2018)
;
_computing_molecular_graphics
;
DIAMOND (Putz & Brandenburg, 2014) and Mercury (Macrae <i>et al.</i>,
2020)
;
_computing_publication_material
;
WinGX (Farrugia, 2012)
;
_computing_structure_refinement
;
SHELXL2018 (Sheldrick, 2015b)
;
_computing_structure_solution
;
SHELXT (Sheldrick, 2015a) and shelXle (H\"ubschle <i>et al.</i>,
2011)
;
_diffrn_ambient_temperature 169.99(10)
_diffrn_detector 'CCD plate'
_diffrn_measured_fraction_theta_full 0.998
_diffrn_measured_fraction_theta_max 0.998
_diffrn_measurement_device 'four-circle diffractometer'
_diffrn_measurement_device_type 'Rigaku XtaLAB Synergy Dualflex diffractometer with a HyPix detector'
_diffrn_measurement_method '\w scans'
_diffrn_radiation_monochromator mirror
_diffrn_radiation_probe x-ray
_diffrn_radiation_type 'Cu K\a'
_diffrn_radiation_wavelength 1.54184
_diffrn_reflns_av_R_equivalents 0.0425
_diffrn_reflns_av_unetI/netI 0.0366
_diffrn_reflns_limit_h_max 5
_diffrn_reflns_limit_h_min -9
_diffrn_reflns_limit_k_max 26
_diffrn_reflns_limit_k_min -25
_diffrn_reflns_limit_l_max 21
_diffrn_reflns_limit_l_min -21
_diffrn_reflns_number 21606
_diffrn_reflns_theta_full 66.499
_diffrn_reflns_theta_max 66.499
_diffrn_reflns_theta_min 3.140
_diffrn_source 'micro-focus sealed X-ray tube'
_exptl_absorpt_coefficient_mu 3.511
_exptl_absorpt_correction_T_max 1.00000
_exptl_absorpt_correction_T_min 0.57899
_exptl_absorpt_correction_type multi-scan
_exptl_absorpt_process_details
;
(CrysAlis PRO; Rigaku OD, 2018)
;
_exptl_crystal_colour 'translucent white'
_exptl_crystal_density_diffrn 1.536
_exptl_crystal_description needle
_exptl_crystal_F_000 1496
_exptl_crystal_size_max 0.134
_exptl_crystal_size_mid 0.055
_exptl_crystal_size_min 0.030
_refine_diff_density_max 0.685
_refine_diff_density_min -0.390
_refine_ls_extinction_method none
_refine_ls_goodness_of_fit_ref 1.094
_refine_ls_hydrogen_treatment constr
_refine_ls_matrix_type full
_refine_ls_number_parameters 419
_refine_ls_number_reflns 5564
_refine_ls_number_restraints 0
_refine_ls_restrained_S_all 1.094
_refine_ls_R_factor_all 0.0834
_refine_ls_R_factor_gt 0.0730
_refine_ls_shift/su_max 0.000
_refine_ls_shift/su_mean 0.000
_refine_ls_structure_factor_coef Fsqd
_refine_ls_weighting_details 'w=1/[\s^2^(Fo^2^)+(0.0868P)^2^+6.2578P] where P=(Fo^2^+2Fc^2^)/3'
_refine_ls_weighting_scheme calc
_refine_ls_wR_factor_gt 0.1981
_refine_ls_wR_factor_ref 0.2053
_reflns_number_gt 4631
_reflns_number_total 5564
_reflns_threshold_expression 'I > 2\s(I)'
_cod_data_source_file qw3003.cif
_cod_data_source_block ts-049_3S
_cod_original_sg_symbol_H-M 'P 21/c'
_cod_database_code 2312673
_shelx_space_group_comment
;
The symmetry employed for this shelxl refinement is uniquely defined
by the following loop, which should always be used as a source of
symmetry information in preference to the above space-group names.
They are only intended as comments.
;

loop_
_space_group_symop_operation_xyz
'x, y, z'
'-x, y+1/2, -z+1/2'
'-x, -y, -z'
'x, -y-1/2, z-1/2'

loop_
_atom_site_type_symbol
_atom_site_label
_atom_site_fract_x
_atom_site_fract_y
_atom_site_fract_z
_atom_site_U_iso_or_equiv
_atom_site_adp_type
_atom_site_calc_flag
_atom_site_occupancy
_atom_site_disorder_assembly
_atom_site_disorder_group
S S1 0.35126(16) 0.56835(6) 0.25113(7) 0.0608(4) Uani d 1 . .
N N1 0.3348(5) 0.50402(16) 0.3780(2) 0.0540(10) Uani d 1 . .
O O1 -0.0399(6) 0.41389(17) 0.2140(3) 0.0872(13) Uani d 1 . .
F F1 0.0689(4) 0.51149(15) 0.12752(18) 0.0726(8) Uani d 1 . .
C C1 0.5501(7) 0.6107(3) 0.2717(3) 0.0715(15) Uani d 1 . .
H H1A 0.579226 0.627305 0.225622 0.107 Uiso calc 1 . .
H H1AB 0.644929 0.584853 0.294772 0.107 Uiso calc 1 . .
H H1AC 0.534172 0.642930 0.305987 0.107 Uiso calc 1 . .
C C2 0.3914(7) 0.4486(2) 0.3489(4) 0.0719(16) Uani d 1 . .
H H2A 0.289278 0.425239 0.327712 0.108 Uiso calc 1 . .
H H2AB 0.461306 0.426270 0.389191 0.108 Uiso calc 1 . .
H H2AC 0.461914 0.457087 0.310199 0.108 Uiso calc 1 . .
S S2 0.49729(19) 0.80031(6) 0.25935(8) 0.0670(4) Uani d 1 . .
N N2 0.2444(4) 0.59565(15) 0.3825(2) 0.0443(8) Uani d 1 . .
O O2 -0.2997(5) 0.4683(2) 0.2232(3) 0.0866(13) Uani d 1 . .
F F2 -0.1862(5) 0.48431(17) 0.0786(2) 0.0926(11) Uani d 1 . .
S S3 -0.11679(15) 0.47000(5) 0.22368(7) 0.0541(3) Uani d 1 . .
N N3 0.3109(5) 0.80886(15) 0.3752(2) 0.0470(9) Uani d 1 . .
O O3 -0.0234(5) 0.50764(17) 0.2798(2) 0.0698(10) Uani d 1 . .
F F3 -0.1486(5) 0.56541(14) 0.1402(2) 0.0952(12) Uani d 1 . .
C C3 0.3109(5) 0.55545(19) 0.3401(3) 0.0494(11) Uani d 1 . .
C C4 0.2803(5) 0.5108(2) 0.4456(3) 0.0520(11) Uani d 1 . .
S S4 0.77237(17) 0.72091(5) 0.48588(8) 0.0614(4) Uani d 1 . .
N N4 0.5248(5) 0.87227(16) 0.3815(2) 0.0536(10) Uani d 1 . .
O O4 0.6806(7) 0.66722(19) 0.4697(4) 0.118(2) Uani d 1 . .
F F4 0.7760(9) 0.7011(3) 0.6268(3) 0.157(2) Uani d 1 . .
C C5 0.2729(7) 0.4715(2) 0.5046(4) 0.0674(16) Uani d 1 . .
H H5 0.310860 0.431642 0.503126 0.081 Uiso calc 1 . .
O O5 0.9570(5) 0.71609(19) 0.5008(3) 0.0824(12) Uani d 1 . .
F F5 0.5543(10) 0.7495(4) 0.5733(4) 0.197(4) Uani d 1 . .
O O6 0.7038(6) 0.76858(18) 0.4399(3) 0.0870(13) Uani d 1 . .
F F6 0.8004(12) 0.7926(3) 0.5986(3) 0.183(3) Uani d 1 . .
C C6 0.2087(7) 0.4934(3) 0.5638(3) 0.0711(16) Uani d 1 . .
H H6 0.200375 0.467634 0.604257 0.085 Uiso calc 1 . .
C C7 0.1544(7) 0.5519(3) 0.5683(3) 0.0658(14) Uani d 1 . .
H H7 0.112974 0.565088 0.611725 0.079 Uiso calc 1 . .
C C8 0.1598(6) 0.5913(2) 0.5103(3) 0.0560(12) Uani d 1 . .
H H8 0.120478 0.631015 0.511917 0.067 Uiso calc 1 . .
C C9 0.2250(5) 0.56933(19) 0.4506(3) 0.0470(10) Uani d 1 . .
C C25 -0.0943(6) 0.5092(2) 0.1387(3) 0.0575(12) Uani d 1 . .
C C10 0.1780(5) 0.65309(18) 0.3587(2) 0.0427(9) Uani d 1 . .
C C13 0.0411(6) 0.7624(2) 0.3156(3) 0.0540(11) Uani d 1 . .
H H13 -0.005869 0.800385 0.301595 0.065 Uiso calc 1 . .
C C12 -0.0553(7) 0.7121(2) 0.2967(3) 0.0618(13) Uani d 1 . .
H H12 -0.169567 0.715418 0.269176 0.074 Uiso calc 1 . .
C C11 0.0119(6) 0.6568(2) 0.3173(3) 0.0540(11) Uani d 1 . .
H H11 -0.054144 0.622075 0.303404 0.065 Uiso calc 1 . .
C C15 0.2777(5) 0.70264(18) 0.3781(2) 0.0431(9) Uani d 1 . .
H H15 0.391374 0.699598 0.406269 0.052 Uiso calc 1 . .
C C14 0.2070(6) 0.75701(18) 0.3553(2) 0.0451(10) Uani d 1 . .
C C16 0.3153(6) 0.84064(18) 0.4413(3) 0.0481(10) Uani d 1 . .
C C17 0.2144(7) 0.8362(2) 0.4963(3) 0.0597(13) Uani d 1 . .
H H17 0.120517 0.808961 0.493525 0.072 Uiso calc 1 . .
C C18 0.2588(8) 0.8743(2) 0.5563(3) 0.0683(14) Uani d 1 . .
H H18 0.194119 0.873057 0.596247 0.082 Uiso calc 1 . .
C C19 0.3968(9) 0.9144(2) 0.5590(3) 0.0742(17) Uani d 1 . .
H H19 0.421558 0.940111 0.600630 0.089 Uiso calc 1 . .
C C26 0.7166(13) 0.7413(5) 0.5744(5) 0.111(3) Uani d 1 . .
C C20 0.4967(7) 0.9181(2) 0.5047(3) 0.0645(14) Uani d 1 . .
H H20 0.591175 0.945075 0.507464 0.077 Uiso calc 1 . .
C C21 0.4523(6) 0.87969(17) 0.4445(3) 0.0501(11) Uani d 1 . .
C C22 0.6779(7) 0.9045(2) 0.3644(4) 0.0718(16) Uani d 1 . .
H H22A 0.706455 0.890325 0.317005 0.108 Uiso calc 1 . .
H H22B 0.777133 0.897555 0.403977 0.108 Uiso calc 1 . .
H H22C 0.652004 0.946926 0.360821 0.108 Uiso calc 1 . .
C C23 0.4388(6) 0.82879(18) 0.3403(3) 0.0493(10) Uani d 1 . .
C C24 0.3058(10) 0.8150(3) 0.1931(4) 0.091(2) Uani d 1 . .
H H24A 0.334857 0.813690 0.142782 0.137 Uiso calc 1 . .
H H24B 0.260693 0.854357 0.202400 0.137 Uiso calc 1 . .
H H24C 0.217090 0.785069 0.197802 0.137 Uiso calc 1 . .

loop_
_atom_site_aniso_label
_atom_site_aniso_U_11
_atom_site_aniso_U_22
_atom_site_aniso_U_33
_atom_site_aniso_U_12
_atom_site_aniso_U_13
_atom_site_aniso_U_23
S1 0.0561(7) 0.0656(8) 0.0585(7) -0.0077(6) 0.0024(5) -0.0152(6)
N1 0.044(2) 0.0352(19) 0.075(3) -0.0007(15) -0.0119(19) -0.0064(18)
O1 0.117(3) 0.044(2) 0.107(3) 0.011(2) 0.038(3) 0.012(2)
F1 0.0648(18) 0.076(2) 0.076(2) -0.0092(15) 0.0057(15) 0.0123(16)
C1 0.065(3) 0.073(4) 0.073(4) -0.024(3) 0.000(3) -0.003(3)
C2 0.065(3) 0.040(3) 0.105(5) 0.008(2) -0.007(3) -0.011(3)
S2 0.0748(8) 0.0602(8) 0.0694(9) 0.0106(6) 0.0218(7) 0.0042(6)
N2 0.0456(19) 0.0336(17) 0.050(2) -0.0044(14) -0.0049(15) -0.0005(15)
O2 0.059(2) 0.104(3) 0.099(3) -0.018(2) 0.017(2) -0.023(3)
F2 0.104(3) 0.090(2) 0.071(2) -0.027(2) -0.0237(19) -0.0061(18)
S3 0.0519(6) 0.0430(6) 0.0658(7) -0.0074(5) 0.0044(5) -0.0067(5)
N3 0.050(2) 0.0331(18) 0.056(2) -0.0003(15) 0.0019(17) -0.0019(16)
O3 0.075(2) 0.068(2) 0.061(2) -0.0241(18) -0.0018(18) -0.0094(18)
F3 0.115(3) 0.0526(19) 0.110(3) 0.0221(18) -0.008(2) 0.0145(18)
C3 0.039(2) 0.038(2) 0.066(3) -0.0016(17) -0.0071(19) -0.006(2)
C4 0.039(2) 0.041(2) 0.069(3) -0.0034(18) -0.011(2) 0.007(2)
S4 0.0610(7) 0.0418(6) 0.0767(9) 0.0067(5) -0.0030(6) 0.0067(6)
N4 0.050(2) 0.0355(19) 0.073(3) 0.0002(16) 0.0037(19) 0.0095(18)
O4 0.105(4) 0.051(2) 0.172(5) -0.009(2) -0.052(3) 0.012(3)
F4 0.177(5) 0.190(6) 0.107(4) 0.019(4) 0.028(4) 0.063(4)
C5 0.054(3) 0.043(3) 0.094(4) -0.004(2) -0.021(3) 0.017(3)
O5 0.061(2) 0.077(3) 0.107(3) 0.0120(19) 0.005(2) 0.002(2)
F5 0.156(5) 0.274(9) 0.188(6) 0.080(6) 0.110(5) 0.087(6)
O6 0.103(3) 0.063(2) 0.093(3) 0.032(2) 0.011(2) 0.022(2)
F6 0.297(10) 0.146(5) 0.104(4) 0.022(6) 0.022(5) -0.047(4)
C6 0.067(3) 0.070(4) 0.069(4) -0.015(3) -0.011(3) 0.030(3)
C7 0.059(3) 0.072(4) 0.061(3) -0.009(3) -0.006(2) 0.013(3)
C8 0.053(3) 0.056(3) 0.054(3) -0.001(2) -0.004(2) 0.009(2)
C9 0.043(2) 0.040(2) 0.053(3) -0.0036(18) -0.0056(19) 0.0060(19)
C25 0.056(3) 0.046(3) 0.064(3) -0.001(2) -0.014(2) -0.006(2)
C10 0.048(2) 0.033(2) 0.044(2) 0.0002(17) -0.0016(18) -0.0010(17)
C13 0.054(3) 0.040(2) 0.064(3) 0.0059(19) -0.002(2) 0.006(2)
C12 0.052(3) 0.052(3) 0.072(3) 0.000(2) -0.017(2) 0.002(2)
C11 0.049(2) 0.042(2) 0.065(3) -0.0054(19) -0.010(2) -0.002(2)
C15 0.043(2) 0.037(2) 0.046(2) 0.0008(17) -0.0032(17) -0.0030(17)
C14 0.053(2) 0.034(2) 0.047(2) -0.0027(18) 0.0026(19) -0.0025(17)
C16 0.053(2) 0.034(2) 0.054(3) 0.0054(18) 0.001(2) -0.0024(18)
C17 0.067(3) 0.042(3) 0.067(3) 0.000(2) 0.000(2) -0.010(2)
C18 0.089(4) 0.058(3) 0.057(3) 0.006(3) 0.009(3) -0.009(2)
C19 0.096(4) 0.048(3) 0.068(4) -0.002(3) -0.018(3) -0.013(3)
C26 0.122(7) 0.122(7) 0.094(6) 0.036(5) 0.034(5) 0.042(5)
C20 0.069(3) 0.039(3) 0.076(4) -0.004(2) -0.015(3) -0.003(2)
C21 0.056(3) 0.025(2) 0.062(3) 0.0002(17) -0.011(2) 0.0046(18)
C22 0.058(3) 0.053(3) 0.103(5) -0.012(2) 0.008(3) 0.016(3)
C23 0.053(2) 0.034(2) 0.060(3) 0.0040(18) 0.002(2) 0.0091(19)
C24 0.112(5) 0.101(5) 0.059(3) 0.032(4) 0.008(3) 0.002(3)

loop_
_atom_type_symbol
_atom_type_description
_atom_type_scat_dispersion_real
_atom_type_scat_dispersion_imag
_atom_type_scat_source
C C 0.0181 0.0091 'International Tables Vol C Tables 4.2.6.8 and 6.1.1.4'
H H 0.0000 0.0000 'International Tables Vol C Tables 4.2.6.8 and 6.1.1.4'
N N 0.0311 0.0180 'International Tables Vol C Tables 4.2.6.8 and 6.1.1.4'
O O 0.0492 0.0322 'International Tables Vol C Tables 4.2.6.8 and 6.1.1.4'
F F 0.0727 0.0534 'International Tables Vol C Tables 4.2.6.8 and 6.1.1.4'
S S 0.3331 0.5567 'International Tables Vol C Tables 4.2.6.8 and 6.1.1.4'

loop_
_exptl_crystal_face_index_h
_exptl_crystal_face_index_k
_exptl_crystal_face_index_l
_exptl_crystal_face_perp_dist
-1 8 -9 0.0362
0 -8 10 0.0329
-4 0 8 0.0147
0 -13 -6 0.0078
2 13 -2 0.0067

loop_
_geom_angle_atom_site_label_1
_geom_angle_atom_site_label_2
_geom_angle_atom_site_label_3
_geom_angle_site_symmetry_1
_geom_angle_site_symmetry_3
_geom_angle
_geom_angle_publ_flag
C3 S1 C1 . . 100.0(2) ?
C3 N1 C4 . . 109.1(4) ?
C3 N1 C2 . . 125.2(5) ?
C4 N1 C2 . . 125.4(4) ?
S1 C1 H1A . . 109.5 ?
S1 C1 H1AB . . 109.5 ?
H1A C1 H1AB . . 109.5 ?
S1 C1 H1AC . . 109.5 ?
H1A C1 H1AC . . 109.5 ?
H1AB C1 H1AC . . 109.5 ?
N1 C2 H2A . . 109.5 ?
N1 C2 H2AB . . 109.5 ?
H2A C2 H2AB . . 109.5 ?
N1 C2 H2AC . . 109.5 ?
H2A C2 H2AC . . 109.5 ?
H2AB C2 H2AC . . 109.5 ?
C23 S2 C24 . . 101.6(3) ?
C3 N2 C9 . . 109.2(4) ?
C3 N2 C10 . . 125.9(4) ?
C9 N2 C10 . . 124.3(4) ?
O2 S3 O1 . . 114.5(3) ?
O2 S3 O3 . . 114.3(3) ?
O1 S3 O3 . . 116.2(3) ?
O2 S3 C25 . . 104.0(3) ?
O1 S3 C25 . . 103.2(2) ?
O3 S3 C25 . . 102.2(2) ?
C23 N3 C16 . . 108.7(4) ?
C23 N3 C14 . . 125.8(4) ?
C16 N3 C14 . . 124.7(4) ?
N2 C3 N1 . . 108.6(4) ?
N2 C3 S1 . . 124.8(3) ?
N1 C3 S1 . . 126.6(4) ?
N1 C4 C9 . . 107.9(4) ?
N1 C4 C5 . . 132.3(5) ?
C9 C4 C5 . . 119.7(5) ?
O4 S4 O6 . . 113.6(3) ?
O4 S4 O5 . . 115.7(3) ?
O6 S4 O5 . . 116.3(3) ?
O4 S4 C26 . . 102.7(5) ?
O6 S4 C26 . . 102.4(3) ?
O5 S4 C26 . . 103.4(4) ?
C23 N4 C21 . . 108.8(4) ?
C23 N4 C22 . . 126.0(5) ?
C21 N4 C22 . . 125.1(4) ?
C6 C5 C4 . . 116.6(5) ?
C6 C5 H5 . . 121.7 ?
C4 C5 H5 . . 121.7 ?
C5 C6 C7 . . 123.2(5) ?
C5 C6 H6 . . 118.4 ?
C7 C6 H6 . . 118.4 ?
C8 C7 C6 . . 121.1(6) ?
C8 C7 H7 . . 119.5 ?
C6 C7 H7 . . 119.5 ?
C9 C8 C7 . . 115.8(5) ?
C9 C8 H8 . . 122.1 ?
C7 C8 H8 . . 122.1 ?
C8 C9 C4 . . 123.6(4) ?
C8 C9 N2 . . 131.0(4) ?
C4 C9 N2 . . 105.3(4) ?
F1 C25 F2 . . 106.9(5) ?
F1 C25 F3 . . 106.3(4) ?
F2 C25 F3 . . 106.7(4) ?
F1 C25 S3 . . 112.2(3) ?
F2 C25 S3 . . 112.5(4) ?
F3 C25 S3 . . 111.7(4) ?
C15 C10 C11 . . 121.8(4) ?
C15 C10 N2 . . 119.8(4) ?
C11 C10 N2 . . 118.5(4) ?
C12 C13 C14 . . 119.0(4) ?
C12 C13 H13 . . 120.5 ?
C14 C13 H13 . . 120.5 ?
C13 C12 C11 . . 120.8(4) ?
C13 C12 H12 . . 119.6 ?
C11 C12 H12 . . 119.6 ?
C12 C11 C10 . . 118.7(4) ?
C12 C11 H11 . . 120.6 ?
C10 C11 H11 . . 120.6 ?
C10 C15 C14 . . 117.7(4) ?
C10 C15 H15 . . 121.1 ?
C14 C15 H15 . . 121.1 ?
C13 C14 C15 . . 122.0(4) ?
C13 C14 N3 . . 120.0(4) ?
C15 C14 N3 . . 117.9(4) ?
C17 C16 C21 . . 123.1(4) ?
C17 C16 N3 . . 130.9(4) ?
C21 C16 N3 . . 106.0(4) ?
C16 C17 C18 . . 115.5(5) ?
C16 C17 H17 . . 122.2 ?
C18 C17 H17 . . 122.2 ?
C17 C18 C19 . . 121.3(6) ?
C17 C18 H18 . . 119.4 ?
C19 C18 H18 . . 119.4 ?
C20 C19 C18 . . 122.7(5) ?
C20 C19 H19 . . 118.6 ?
C18 C19 H19 . . 118.6 ?
F5 C26 F4 . . 109.5(8) ?
F5 C26 F6 . . 107.5(9) ?
F4 C26 F6 . . 104.6(9) ?
F5 C26 S4 . . 114.0(8) ?
F4 C26 S4 . . 111.1(6) ?
F6 C26 S4 . . 109.6(6) ?
C19 C20 C21 . . 115.9(5) ?
C19 C20 H20 . . 122.0 ?
C21 C20 H20 . . 122.0 ?
N4 C21 C16 . . 107.9(4) ?
N4 C21 C20 . . 130.7(5) ?
C16 C21 C20 . . 121.4(5) ?
N4 C22 H22A . . 109.5 ?
N4 C22 H22B . . 109.5 ?
H22A C22 H22B . . 109.5 ?
N4 C22 H22C . . 109.5 ?
H22A C22 H22C . . 109.5 ?
H22B C22 H22C . . 109.5 ?
N3 C23 N4 . . 108.6(4) ?
N3 C23 S2 . . 126.5(3) ?
N4 C23 S2 . . 124.7(4) ?
S2 C24 H24A . . 109.5 ?
S2 C24 H24B . . 109.5 ?
H24A C24 H24B . . 109.5 ?
S2 C24 H24C . . 109.5 ?
H24A C24 H24C . . 109.5 ?
H24B C24 H24C . . 109.5 ?

loop_
_geom_bond_atom_site_label_1
_geom_bond_atom_site_label_2
_geom_bond_site_symmetry_2
_geom_bond_distance
_geom_bond_publ_flag
S1 C3 . 1.726(5) ?
S1 C1 . 1.806(5) ?
N1 C3 . 1.350(6) ?
N1 C4 . 1.375(7) ?
N1 C2 . 1.455(6) ?
O1 S3 . 1.424(4) ?
F1 C25 . 1.319(6) ?
C1 H1A . 0.9800 ?
C1 H1AB . 0.9800 ?
C1 H1AC . 0.9800 ?
C2 H2A . 0.9800 ?
C2 H2AB . 0.9800 ?
C2 H2AC . 0.9800 ?
S2 C23 . 1.737(5) ?
S2 C24 . 1.790(7) ?
N2 C3 . 1.349(6) ?
N2 C9 . 1.407(6) ?
N2 C10 . 1.437(5) ?
O2 S3 . 1.422(4) ?
F2 C25 . 1.332(5) ?
S3 O3 . 1.434(4) ?
S3 C25 . 1.818(6) ?
N3 C23 . 1.342(6) ?
N3 C16 . 1.400(6) ?
N3 C14 . 1.435(5) ?
F3 C25 . 1.339(6) ?
C4 C9 . 1.397(6) ?
C4 C5 . 1.403(7) ?
S4 O4 . 1.414(4) ?
S4 O6 . 1.415(4) ?
S4 O5 . 1.422(4) ?
S4 C26 . 1.797(9) ?
N4 C23 . 1.347(6) ?
N4 C21 . 1.369(7) ?
N4 C22 . 1.471(6) ?
F4 C26 . 1.344(9) ?
C5 C6 . 1.353(9) ?
C5 H5 . 0.9500 ?
F5 C26 . 1.273(10) ?
F6 C26 . 1.367(12) ?
C6 C7 . 1.394(8) ?
C6 H6 . 0.9500 ?
C7 C8 . 1.387(7) ?
C7 H7 . 0.9500 ?
C8 C9 . 1.365(7) ?
C8 H8 . 0.9500 ?
C10 C15 . 1.375(6) ?
C10 C11 . 1.388(6) ?
C13 C12 . 1.374(7) ?
C13 C14 . 1.379(6) ?
C13 H13 . 0.9500 ?
C12 C11 . 1.382(7) ?
C12 H12 . 0.9500 ?
C11 H11 . 0.9500 ?
C15 C14 . 1.382(6) ?
C15 H15 . 0.9500 ?
C16 C17 . 1.373(7) ?
C16 C21 . 1.377(6) ?
C17 C18 . 1.390(7) ?
C17 H17 . 0.9500 ?
C18 C19 . 1.399(9) ?
C18 H18 . 0.9500 ?
C19 C20 . 1.357(9) ?
C19 H19 . 0.9500 ?
C20 C21 . 1.398(7) ?
C20 H20 . 0.9500 ?
C22 H22A . 0.9800 ?
C22 H22B . 0.9800 ?
C22 H22C . 0.9800 ?
C24 H24A . 0.9800 ?
C24 H24B . 0.9800 ?
C24 H24C . 0.9800 ?
